data_7226216
loop_
_publ_author_name
'Guo, Hongchao'
'Zhou, Leijie'
'Sun, Zhanhu'
'Yuan, Chunhao'

_publ_section_title
;
 Phosphine-Catalyzed [3+2] Cycloaddition of Phthalazinium
 Dicyanomethanides with Allenoates: Highly Efficient Synthesis of
 1,2,3,10b-Tetrahydropyrrolo[2,1-a]phthalazine Derivatives
;
_journal_name_full 'RSC Adv.'
_journal_paper_doi 10.1039/C6RA13643E
_journal_year 2016
_chemical_formula_moiety 'C23 H18 Br N3 O2'
_chemical_formula_sum 'C23 H18 Br N3 O2'
_chemical_formula_weight 448.31
_space_group_crystal_system triclinic
_space_group_IT_number 2
_space_group_name_Hall '-P 1'
_space_group_name_H-M_alt 'P -1'
_symmetry_space_group_name_Hall '-P 1'
_symmetry_space_group_name_H-M 'P -1'
_atom_sites_solution_hydrogens geom
_atom_sites_solution_primary direct
_audit_creation_date 2015-03-23
_audit_creation_method
;
Olex2 1.2
(compiled 2015.01.26 svn.r3150 for OlexSys, GUI svn.r4998)
;
_audit_update_record
;
2016-02-24 deposited with the CCDC.
2016-08-11 downloaded from the CCDC.
;
_cell_angle_alpha 74.328(11)
_cell_angle_beta 87.518(14)
_cell_angle_gamma 72.598(10)
_cell_formula_units_Z 2
_cell_length_a 9.234(3)
_cell_length_b 10.079(3)
_cell_length_c 11.771(4)
_cell_measurement_reflns_used 3505
_cell_measurement_temperature 173.1500
_cell_measurement_theta_max 27.4835
_cell_measurement_theta_min 2.4367
_cell_volume 1005.7(6)
_computing_cell_refinement 'CrystalClear (Rigaku Inc., 2007)'
_computing_data_collection 'CrystalClear (Rigaku Inc., 2007)'
_computing_data_reduction 'CrystalClear (Rigaku Inc., 2007)'
_computing_molecular_graphics 'Olex2 (Dolomanov et al., 2009)'
_computing_publication_material 'CIFTAB (Sheldrick, 2013)'
_computing_structure_refinement 'SHELXL (Sheldrick, 2014)'
_computing_structure_solution
;
'SHELXT (Sheldrick, 2014)'
;
_diffrn_ambient_temperature 173.1500
_diffrn_detector_area_resol_mean 28.5714
_diffrn_measured_fraction_theta_full 0.996
_diffrn_measured_fraction_theta_max 0.995
_diffrn_measurement_details
;
scan:
    Number of images: 360
               Slice: -110.0000 - 70.0000
         Image width: 0.5000
            Exp time: 8.0000
       Rotation axis: Omega
               Omega: 0.0000
                 Chi: 45.0000
                 Phi: 270.0000
                 XTD: 40.0919
              2theta: -19.8975
scan:
    Number of images: 360
               Slice: -110.0000 - 70.0000
         Image width: 0.5000
            Exp time: 8.0000
       Rotation axis: Omega
               Omega: 0.0000
                 Chi: 45.0000
                 Phi: 90.0000
                 XTD: 40.0919
              2theta: -19.8975
scan:
    Number of images: 344
               Slice: -110.0000 - 62.0000
         Image width: 0.5000
            Exp time: 8.0000
       Rotation axis: Omega
               Omega: 0.0000
                 Chi: 45.0000
                 Phi: 180.0000
                 XTD: 40.0919
              2theta: -19.8975
;
_diffrn_measurement_device
;
Saturn724+ (2x2 bin mode)
;
_diffrn_measurement_device_details
;
AFC10: Fixed Chi 2 circle
;
_diffrn_measurement_device_type 'Saturn724+ CCD'
_diffrn_measurement_method '\w scans at fixed \c = 45\%'
_diffrn_orient_matrix_type d*Trek
_diffrn_orient_matrix_UB_11 0.0121
_diffrn_orient_matrix_UB_12 -0.1129
_diffrn_orient_matrix_UB_13 -0.0036
_diffrn_orient_matrix_UB_21 -0.0231
_diffrn_orient_matrix_UB_22 0.0332
_diffrn_orient_matrix_UB_23 -0.1001
_diffrn_orient_matrix_UB_31 0.0878
_diffrn_orient_matrix_UB_32 0.0056
_diffrn_orient_matrix_UB_33 0.0073
_diffrn_radiation_detector CCD
_diffrn_radiation_monochromator 'Graphite Monochromator'
_diffrn_radiation_type MoK\a
_diffrn_radiation_wavelength 0.71073
_diffrn_reflns_av_R_equivalents 0.0414
_diffrn_reflns_av_unetI/netI 0.0381
_diffrn_reflns_Laue_measured_fraction_full 0.996
_diffrn_reflns_Laue_measured_fraction_max 0.995
_diffrn_reflns_limit_h_max 12
_diffrn_reflns_limit_h_min -12
_diffrn_reflns_limit_k_max 13
_diffrn_reflns_limit_k_min -13
_diffrn_reflns_limit_l_max 15
_diffrn_reflns_limit_l_min -15
_diffrn_reflns_number 12571
_diffrn_reflns_point_group_measured_fraction_full 0.996
_diffrn_reflns_point_group_measured_fraction_max 0.995
_diffrn_reflns_theta_full 26.000
_diffrn_reflns_theta_max 27.510
_diffrn_reflns_theta_min 1.798
_diffrn_source 'Sealed Tube'
_diffrn_source_current 30.0000
_diffrn_source_power 1.5000
_diffrn_source_voltage 50.0000
_exptl_absorpt_coefficient_mu 2.068
_exptl_absorpt_correction_T_max 1.0000
_exptl_absorpt_correction_T_min 0.4524
_exptl_absorpt_correction_type multi-scan
_exptl_absorpt_process_details 'CrystalClear (Rigaku Inc., 2007)'
_exptl_crystal_colour Colorless
_exptl_crystal_density_diffrn 1.480
_exptl_crystal_description plate
_exptl_crystal_F_000 456
_exptl_crystal_size_max 0.48
_exptl_crystal_size_mid 0.46
_exptl_crystal_size_min 0.05
_refine_diff_density_max 0.701
_refine_diff_density_min -0.738
_refine_diff_density_rms 0.062
_refine_ls_extinction_method none
_refine_ls_goodness_of_fit_ref 1.084
_refine_ls_hydrogen_treatment constr
_refine_ls_matrix_type full
_refine_ls_number_parameters 263
_refine_ls_number_reflns 4584
_refine_ls_number_restraints 0
_refine_ls_restrained_S_all 1.084
_refine_ls_R_factor_all 0.0448
_refine_ls_R_factor_gt 0.0405
_refine_ls_shift/su_max 0.001
_refine_ls_shift/su_mean 0.000
_refine_ls_structure_factor_coef Fsqd
_refine_ls_weighting_details 'w=1/[\s^2^(Fo^2^)+(0.0337P)^2^+0.8188P] where P=(Fo^2^+2Fc^2^)/3'
_refine_ls_weighting_scheme calc
_refine_ls_wR_factor_gt 0.0915
_refine_ls_wR_factor_ref 0.0964
_reflns_Friedel_coverage 0.000
_reflns_number_gt 4230
_reflns_number_total 4584
_reflns_threshold_expression 'I > 2\s(I)'
_cod_data_source_file c6ra13643e2.cif
_cod_data_source_block sa4017
_cod_original_cell_volume 1005.7(5)
_cod_database_code 7226216
_shelx_space_group_comment
;
The symmetry employed for this shelxl refinement is uniquely defined
by the following loop, which should always be used as a source of
symmetry information in preference to the above space-group names.
They are only intended as comments.
;
_diffrn_number_total 4584
_olex2_refinement_description
;
1. Fixed Uiso
 At 1.2 times of:
  All C(H) groups, All C(H,H) groups
 At 1.5 times of:
  All C(H,H,H) groups
2.a Ternary CH refined with riding coordinates:
 C13(H13)
2.b Secondary CH2 refined with riding coordinates:
 C15(H15A,H15B), C17(H17A,H17B)
2.c Aromatic/amide H refined with riding coordinates:
 C1(H1), C3(H3), C4(H4), C5(H5), C6(H6), C9(H9), C19(H19), C20(H20), C22(H22),
 C23(H23)
2.d Idealised Me refined as rotating group:
 C16(H16A,H16B,H16C)
;
_shelx_shelxl_version_number 2014/7
_olex2_submission_special_instructions 'No special instructions were received'

loop_
_space_group_symop_operation_xyz
'x, y, z'
'-x, -y, -z'

loop_
_atom_site_label
_atom_site_type_symbol
_atom_site_fract_x
_atom_site_fract_y
_atom_site_fract_z
_atom_site_U_iso_or_equiv
_atom_site_adp_type
_atom_site_occupancy
_atom_site_site_symmetry_order
_atom_site_calc_flag
_atom_site_refinement_flags_posn
Br1 Br 0.32288(3) 0.88785(3) 1.02594(2) 0.04644(11) Uani 1 1 d .
O1 O 0.88625(19) 0.56273(18) 0.63074(15) 0.0352(4) Uani 1 1 d .
O2 O 0.92319(17) 0.39438(17) 0.80469(14) 0.0315(3) Uani 1 1 d .
N1 N 0.63544(19) 0.05917(19) 0.52057(16) 0.0250(4) Uani 1 1 d .
N2 N 0.69610(18) 0.16165(17) 0.53691(15) 0.0208(3) Uani 1 1 d .
N3 N 0.4009(2) 0.2249(2) 0.7285(2) 0.0388(5) Uani 1 1 d .
C1 C 0.6992(2) -0.0022(2) 0.4398(2) 0.0266(4) Uani 1 1 d .
H1 H 0.6612 -0.0720 0.4254 0.032 Uiso 1 1 calc R
C2 C 0.8234(2) 0.0285(2) 0.37059(18) 0.0238(4) Uani 1 1 d .
C3 C 0.8830(2) -0.0428(2) 0.2842(2) 0.0286(4) Uani 1 1 d .
H3 H 0.8414 -0.1105 0.2699 0.034 Uiso 1 1 calc R
C4 C 1.0031(3) -0.0126(2) 0.2207(2) 0.0319(5) Uani 1 1 d .
H4 H 1.0425 -0.0593 0.1629 0.038 Uiso 1 1 calc R
C5 C 1.0658(2) 0.0885(2) 0.2431(2) 0.0308(5) Uani 1 1 d .
H5 H 1.1479 0.1075 0.2004 0.037 Uiso 1 1 calc R
C6 C 1.0084(2) 0.1609(2) 0.32735(19) 0.0260(4) Uani 1 1 d .
H6 H 1.0512 0.2281 0.3410 0.031 Uiso 1 1 calc R
C7 C 0.8852(2) 0.1321(2) 0.39194(18) 0.0212(4) Uani 1 1 d .
C8 C 0.8155(2) 0.2035(2) 0.47971(18) 0.0219(4) Uani 1 1 d .
C9 C 0.8368(2) 0.3100(2) 0.52590(19) 0.0236(4) Uani 1 1 d .
H9 H 0.9091 0.3584 0.5033 0.028 Uiso 1 1 calc R
C10 C 0.7298(2) 0.3315(2) 0.61267(18) 0.0218(4) Uani 1 1 d .
C11 C 0.6429(2) 0.2391(2) 0.61804(18) 0.0222(4) Uani 1 1 d .
C12 C 0.5103(2) 0.2289(2) 0.67997(19) 0.0254(4) Uani 1 1 d .
C13 C 0.7030(2) 0.4328(2) 0.69085(18) 0.0227(4) Uani 1 1 d .
H13 H 0.6784 0.3822 0.7693 0.027 Uiso 1 1 calc R
C14 C 0.8465(2) 0.4721(2) 0.70373(19) 0.0242(4) Uani 1 1 d .
C15 C 1.0651(3) 0.4222(3) 0.8235(2) 0.0395(6) Uani 1 1 d .
H15A H 1.0459 0.5224 0.8229 0.047 Uiso 1 1 calc R
H15B H 1.1339 0.4025 0.7614 0.047 Uiso 1 1 calc R
C16 C 1.1328(4) 0.3257(3) 0.9400(3) 0.0560(8) Uani 1 1 d .
H16A H 1.1537 0.2268 0.9389 0.084 Uiso 1 1 calc GR
H16B H 1.0628 0.3447 1.0006 0.084 Uiso 1 1 calc GR
H16C H 1.2256 0.3432 0.9558 0.084 Uiso 1 1 calc GR
C17 C 0.5689(2) 0.5705(2) 0.6430(2) 0.0274(4) Uani 1 1 d .
H17A H 0.6013 0.6348 0.5767 0.033 Uiso 1 1 calc R
H17B H 0.4868 0.5445 0.6149 0.033 Uiso 1 1 calc R
C18 C 0.5119(2) 0.6482(2) 0.73698(19) 0.0258(4) Uani 1 1 d .
C19 C 0.4070(3) 0.6057(3) 0.8161(2) 0.0353(5) Uani 1 1 d .
H19 H 0.3733 0.5295 0.8103 0.042 Uiso 1 1 calc R
C20 C 0.3519(3) 0.6747(3) 0.9032(2) 0.0373(5) Uani 1 1 d .
H20 H 0.2819 0.6454 0.9554 0.045 Uiso 1 1 calc R
C21 C 0.4027(3) 0.7876(2) 0.9112(2) 0.0309(5) Uani 1 1 d .
C22 C 0.5078(3) 0.8313(2) 0.8351(2) 0.0314(5) Uani 1 1 d .
H22 H 0.5422 0.9068 0.8419 0.038 Uiso 1 1 calc R
C23 C 0.5614(2) 0.7612(2) 0.7483(2) 0.0298(5) Uani 1 1 d .
H23 H 0.6320 0.7906 0.6967 0.036 Uiso 1 1 calc R

loop_
_atom_site_aniso_label
_atom_site_aniso_U_11
_atom_site_aniso_U_22
_atom_site_aniso_U_33
_atom_site_aniso_U_23
_atom_site_aniso_U_13
_atom_site_aniso_U_12
Br1 0.05626(19) 0.04896(17) 0.03464(15) -0.02147(12) 0.00962(12) -0.00844(12)
O1 0.0389(9) 0.0378(9) 0.0348(9) -0.0055(7) 0.0014(7) -0.0239(7)
O2 0.0277(8) 0.0323(8) 0.0337(8) -0.0048(7) -0.0044(7) -0.0105(6)
N1 0.0239(8) 0.0265(8) 0.0311(9) -0.0116(7) 0.0038(7) -0.0140(7)
N2 0.0191(8) 0.0211(8) 0.0258(9) -0.0089(7) 0.0031(7) -0.0091(6)
N3 0.0334(11) 0.0486(12) 0.0444(12) -0.0217(10) 0.0142(9) -0.0203(9)
C1 0.0256(10) 0.0286(10) 0.0326(11) -0.0135(9) 0.0036(9) -0.0140(8)
C2 0.0216(9) 0.0235(9) 0.0259(10) -0.0064(8) -0.0002(8) -0.0062(8)
C3 0.0275(10) 0.0302(10) 0.0317(11) -0.0137(9) 0.0022(9) -0.0093(8)
C4 0.0302(11) 0.0360(12) 0.0312(12) -0.0160(10) 0.0065(9) -0.0068(9)
C5 0.0266(10) 0.0353(11) 0.0307(11) -0.0086(9) 0.0085(9) -0.0107(9)
C6 0.0221(10) 0.0267(10) 0.0292(11) -0.0069(8) 0.0043(8) -0.0082(8)
C7 0.0195(9) 0.0203(9) 0.0228(9) -0.0039(7) -0.0001(7) -0.0059(7)
C8 0.0191(9) 0.0214(9) 0.0253(10) -0.0051(8) 0.0024(8) -0.0072(7)
C9 0.0221(9) 0.0225(9) 0.0304(11) -0.0097(8) 0.0032(8) -0.0107(7)
C10 0.0208(9) 0.0197(9) 0.0258(10) -0.0062(8) 0.0001(8) -0.0073(7)
C11 0.0203(9) 0.0232(9) 0.0252(10) -0.0089(8) 0.0036(8) -0.0080(7)
C12 0.0263(10) 0.0266(10) 0.0289(11) -0.0128(8) 0.0035(9) -0.0115(8)
C13 0.0223(9) 0.0228(9) 0.0256(10) -0.0085(8) 0.0015(8) -0.0088(7)
C14 0.0237(10) 0.0229(9) 0.0303(11) -0.0135(8) 0.0036(8) -0.0079(8)
C15 0.0278(11) 0.0456(14) 0.0481(15) -0.0145(12) -0.0068(11) -0.0128(10)
C16 0.0469(16) 0.0563(17) 0.0591(19) -0.0070(15) -0.0203(14) -0.0118(13)
C17 0.0250(10) 0.0262(10) 0.0308(11) -0.0100(9) -0.0010(9) -0.0050(8)
C18 0.0229(10) 0.0220(9) 0.0304(11) -0.0072(8) -0.0017(8) -0.0033(8)
C19 0.0352(12) 0.0311(11) 0.0448(14) -0.0141(10) 0.0086(10) -0.0150(9)
C20 0.0369(13) 0.0398(13) 0.0375(13) -0.0109(10) 0.0122(10) -0.0158(10)
C21 0.0315(11) 0.0303(11) 0.0288(11) -0.0112(9) 0.0006(9) -0.0031(9)
C22 0.0340(12) 0.0261(10) 0.0374(12) -0.0124(9) 0.0022(10) -0.0104(9)
C23 0.0282(11) 0.0279(10) 0.0343(12) -0.0088(9) 0.0054(9) -0.0101(9)

loop_
_atom_type_symbol
_atom_type_description
_atom_type_scat_dispersion_real
_atom_type_scat_dispersion_imag
_atom_type_scat_source
C C 0.0033 0.0016 'International Tables Vol C Tables 4.2.6.8 and 6.1.1.4'
H H 0.0000 0.0000 'International Tables Vol C Tables 4.2.6.8 and 6.1.1.4'
Br Br -0.2901 2.4595 'International Tables Vol C Tables 4.2.6.8 and 6.1.1.4'
N N 0.0061 0.0033 'International Tables Vol C Tables 4.2.6.8 and 6.1.1.4'
O O 0.0106 0.0060 'International Tables Vol C Tables 4.2.6.8 and 6.1.1.4'

loop_
_geom_angle_atom_site_label_1
_geom_angle_atom_site_label_2
_geom_angle_atom_site_label_3
_geom_angle
C14 O2 C15 115.77(17)
C1 N1 N2 114.19(16)
N1 N2 C8 127.83(16)
N1 N2 C11 122.68(16)
C11 N2 C8 109.48(16)
N1 C1 H1 117.1
N1 C1 C2 125.71(18)
C2 C1 H1 117.1
C3 C2 C1 121.24(19)
C3 C2 C7 120.31(19)
C7 C2 C1 118.45(18)
C2 C3 H3 120.1
C4 C3 C2 119.9(2)
C4 C3 H3 120.1
C3 C4 H4 120.1
C3 C4 C5 119.8(2)
C5 C4 H4 120.1
C4 C5 H5 119.3
C6 C5 C4 121.4(2)
C6 C5 H5 119.3
C5 C6 H6 120.3
C5 C6 C7 119.4(2)
C7 C6 H6 120.3
C2 C7 C8 117.07(17)
C6 C7 C2 119.24(18)
C6 C7 C8 123.68(18)
N2 C8 C7 116.72(17)
N2 C8 C9 107.21(17)
C9 C8 C7 136.07(18)
C8 C9 H9 126.0
C8 C9 C10 107.97(17)
C10 C9 H9 126.0
C9 C10 C13 130.31(17)
C11 C10 C9 107.53(17)
C11 C10 C13 122.17(18)
N2 C11 C10 107.80(17)
N2 C11 C12 121.20(17)
C10 C11 C12 130.57(19)
N3 C12 C11 177.9(2)
C10 C13 H13 108.2
C10 C13 C14 109.98(16)
C10 C13 C17 111.87(17)
C14 C13 H13 108.2
C14 C13 C17 110.39(16)
C17 C13 H13 108.2
O1 C14 O2 124.19(19)
O1 C14 C13 124.0(2)
O2 C14 C13 111.85(17)
O2 C15 H15A 110.2
O2 C15 H15B 110.2
O2 C15 C16 107.5(2)
H15A C15 H15B 108.5
C16 C15 H15A 110.2
C16 C15 H15B 110.2
C15 C16 H16A 109.5
C15 C16 H16B 109.5
C15 C16 H16C 109.5
H16A C16 H16B 109.5
H16A C16 H16C 109.5
H16B C16 H16C 109.5
C13 C17 H17A 109.3
C13 C17 H17B 109.3
H17A C17 H17B 108.0
C18 C17 C13 111.51(18)
C18 C17 H17A 109.3
C18 C17 H17B 109.3
C19 C18 C17 119.82(19)
C23 C18 C17 122.07(19)
C23 C18 C19 118.1(2)
C18 C19 H19 119.3
C20 C19 C18 121.4(2)
C20 C19 H19 119.3
C19 C20 H20 120.5
C21 C20 C19 118.9(2)
C21 C20 H20 120.5
C20 C21 Br1 119.51(18)
C20 C21 C22 121.1(2)
C22 C21 Br1 119.32(17)
C21 C22 H22 120.5
C21 C22 C23 119.1(2)
C23 C22 H22 120.5
C18 C23 H23 119.3
C22 C23 C18 121.3(2)
C22 C23 H23 119.3

loop_
_geom_bond_atom_site_label_1
_geom_bond_atom_site_label_2
_geom_bond_distance
Br1 C21 1.896(2)
O1 C14 1.207(3)
O2 C14 1.329(3)
O2 C15 1.457(3)
N1 N2 1.371(2)
N1 C1 1.298(3)
N2 C8 1.381(2)
N2 C11 1.377(2)
N3 C12 1.145(3)
C1 H1 0.9300
C1 C2 1.439(3)
C2 C3 1.401(3)
C2 C7 1.412(3)
C3 H3 0.9300
C3 C4 1.374(3)
C4 H4 0.9300
C4 C5 1.399(3)
C5 H5 0.9300
C5 C6 1.383(3)
C6 H6 0.9300
C6 C7 1.400(3)
C7 C8 1.437(3)
C8 C9 1.392(3)
C9 H9 0.9300
C9 C10 1.404(3)
C10 C11 1.388(3)
C10 C13 1.512(3)
C11 C12 1.414(3)
C13 H13 0.9800
C13 C14 1.516(3)
C13 C17 1.545(3)
C15 H15A 0.9700
C15 H15B 0.9700
C15 C16 1.486(4)
C16 H16A 0.9600
C16 H16B 0.9600
C16 H16C 0.9600
C17 H17A 0.9700
C17 H17B 0.9700
C17 C18 1.511(3)
C18 C19 1.393(3)
C18 C23 1.387(3)
C19 H19 0.9300
C19 C20 1.387(3)
C20 H20 0.9300
C20 C21 1.380(3)
C21 C22 1.382(3)
C22 H22 0.9300
C22 C23 1.387(3)
C23 H23 0.9300

loop_
_geom_torsion_atom_site_label_1
_geom_torsion_atom_site_label_2
_geom_torsion_atom_site_label_3
_geom_torsion_atom_site_label_4
_geom_torsion
Br1 C21 C22 C23 -177.50(17)
N1 N2 C8 C7 0.2(3)
N1 N2 C8 C9 -179.72(18)
N1 N2 C11 C10 179.38(17)
N1 N2 C11 C12 -7.4(3)
N1 C1 C2 C3 -179.2(2)
N1 C1 C2 C7 1.1(3)
N2 N1 C1 C2 0.4(3)
N2 C8 C9 C10 0.5(2)
C1 N1 N2 C8 -1.1(3)
C1 N1 N2 C11 179.52(19)
C1 C2 C3 C4 -179.1(2)
C1 C2 C7 C6 178.55(19)
C1 C2 C7 C8 -1.9(3)
C2 C3 C4 C5 0.4(3)
C2 C7 C8 N2 1.3(3)
C2 C7 C8 C9 -178.8(2)
C3 C2 C7 C6 -1.2(3)
C3 C2 C7 C8 178.38(18)
C3 C4 C5 C6 -0.8(4)
C4 C5 C6 C7 0.2(3)
C5 C6 C7 C2 0.8(3)
C5 C6 C7 C8 -178.7(2)
C6 C7 C8 N2 -179.18(18)
C6 C7 C8 C9 0.8(4)
C7 C2 C3 C4 0.6(3)
C7 C8 C9 C10 -179.4(2)
C8 N2 C11 C10 -0.1(2)
C8 N2 C11 C12 173.10(19)
C8 C9 C10 C11 -0.6(2)
C8 C9 C10 C13 179.5(2)
C9 C10 C11 N2 0.4(2)
C9 C10 C11 C12 -171.9(2)
C9 C10 C13 C14 -23.5(3)
C9 C10 C13 C17 99.6(2)
C10 C13 C14 O1 80.3(2)
C10 C13 C14 O2 -99.4(2)
C10 C13 C17 C18 162.58(17)
C11 N2 C8 C7 179.68(17)
C11 N2 C8 C9 -0.3(2)
C11 C10 C13 C14 156.63(19)
C11 C10 C13 C17 -80.3(2)
C13 C10 C11 N2 -179.65(17)
C13 C10 C11 C12 8.0(3)
C13 C17 C18 C19 -84.4(2)
C13 C17 C18 C23 95.1(2)
C14 O2 C15 C16 180.0(2)
C14 C13 C17 C18 -74.6(2)
C15 O2 C14 O1 -1.2(3)
C15 O2 C14 C13 178.52(18)
C17 C13 C14 O1 -43.6(3)
C17 C13 C14 O2 136.70(18)
C17 C18 C19 C20 -179.8(2)
C17 C18 C23 C22 180.0(2)
C18 C19 C20 C21 -0.1(4)
C19 C18 C23 C22 -0.5(3)
C19 C20 C21 Br1 177.64(19)
C19 C20 C21 C22 -0.6(4)
C20 C21 C22 C23 0.8(4)
C21 C22 C23 C18 -0.2(3)
C23 C18 C19 C20 0.7(4)
